data_7112038
loop_
_publ_author_name
'Li Tian'
'Guo-Qiang Xu'
'Yun-Han Li'
'Yong-Min Liang'
'Peng-Fei Xu'

_publ_section_title
;
 An efficient strategy for the synthesis of polysubstituted
 chromeno[4,3-b]pyrrolidine derivatives
;
_journal_name_full Chem.Commun.
_journal_page_first 2428
_journal_paper_doi 10.1039/c3cc49504c
_journal_volume 50
_journal_year 2014
_chemical_absolute_configuration unk
_chemical_formula_moiety 'C30 H27 Br N2 O7'
_chemical_formula_sum 'C30 H27 Br N2 O7'
_chemical_formula_weight 607.46
_space_group_crystal_system orthorhombic
_space_group_IT_number 19
_space_group_name_Hall 'P 2ac 2ab'
_space_group_name_H-M_alt 'P 21 21 21'
_symmetry_Int_Tables_number 19
_symmetry_space_group_name_Hall 'P 2ac 2ab'
_symmetry_space_group_name_H-M 'P 21 21 21'
_atom_sites_solution_primary iterative
_audit_creation_date 2013-10-23
_audit_creation_method
;
Olex2 1.2
(compiled 2013.09.17 svn.r2790 for OlexSys, GUI svn.r4601)
;
_cell_angle_alpha 90
_cell_angle_beta 90
_cell_angle_gamma 90
_cell_formula_units_Z 4
_cell_length_a 9.3949(3)
_cell_length_b 15.4269(5)
_cell_length_c 19.7387(8)
_cell_measurement_reflns_used 2813
_cell_measurement_temperature 293
_cell_measurement_theta_max 20.9800
_cell_measurement_theta_min 3.4150
_cell_volume 2860.81(17)
_computing_cell_refinement
;
CrysAlisPro, Agilent Technologies,
Version 1.171.36.28 (release 01-02-2013 CrysAlis171 .NET)
(compiled Feb  1 2013,16:14:44)
;
_computing_data_collection
;
CrysAlisPro, Agilent Technologies,
Version 1.171.36.28 (release 01-02-2013 CrysAlis171 .NET)
(compiled Feb  1 2013,16:14:44)
;
_computing_data_reduction
;
CrysAlisPro, Agilent Technologies,
Version 1.171.36.28 (release 01-02-2013 CrysAlis171 .NET)
(compiled Feb  1 2013,16:14:44)
;
_computing_molecular_graphics
;
O. V. Dolomanov, L. J. Bourhis, R. J. Gildea, J. A. K. Howard and H. Puschmann,
OLEX2: a complete structure solution, refinement and analysis program.
J. Appl. Cryst. (2009). 42, 339-341.
;
_computing_publication_material
;
O. V. Dolomanov, L. J. Bourhis, R. J. Gildea, J. A. K. Howard and H. Puschmann,
OLEX2: a complete structure solution, refinement and analysis program.
J. Appl. Cryst. (2009). 42, 339-341.
;
_computing_structure_refinement
'L.J. Bourhis, O.V. Dolomanov, R.J. Gildea, J.A.K. Howard, H. Puschmann, in preparation (2013)'
_computing_structure_solution 'SUPERFLIP, J. Appl. Cryst. (2007) 40, 786-790'
_diffrn_ambient_temperature 293
_diffrn_detector_area_resol_mean 16.0733
_diffrn_measured_fraction_theta_full 0.9967
_diffrn_measured_fraction_theta_max 0.8676
_diffrn_measurement_details
;
  1 omega  -10.00   17.00   1.5000   10.0000
omega____ theta____ kappa____ phi______ frames
    -      -19.5262  -99.0000 -180.0000 18

  2 omega   11.00   56.00   1.5000   10.0000
omega____ theta____ kappa____ phi______ frames
    -       22.6512   57.0000 -120.0000 30

  3 omega   73.00  103.00   1.5000   10.0000
omega____ theta____ kappa____ phi______ frames
    -       22.6512  178.0000  150.0000 20

  4 omega   12.00   91.50   1.5000   10.0000
omega____ theta____ kappa____ phi______ frames
    -       22.6512   77.0000    0.0000 53

  5 omega  -25.00   57.50   1.5000   10.0000
omega____ theta____ kappa____ phi______ frames
    -       22.6512  -77.0000  -90.0000 55
;
_diffrn_measurement_device_type 'SuperNova, Dual, Cu at zero, Eos'
_diffrn_measurement_method '\w scans'
_diffrn_orient_matrix_UB_11 0.0333149000
_diffrn_orient_matrix_UB_12 -0.0278667000
_diffrn_orient_matrix_UB_13 -0.0237916000
_diffrn_orient_matrix_UB_21 -0.0665782000
_diffrn_orient_matrix_UB_22 -0.0072177000
_diffrn_orient_matrix_UB_23 -0.0159468000
_diffrn_orient_matrix_UB_31 0.0124832000
_diffrn_orient_matrix_UB_32 0.0358669000
_diffrn_orient_matrix_UB_33 -0.0216947000
_diffrn_radiation_monochromator mirror
_diffrn_radiation_type 'Mo K\a'
_diffrn_radiation_wavelength 0.7107
_diffrn_reflns_av_R_equivalents 0.0599
_diffrn_reflns_av_unetI/netI 0.0973
_diffrn_reflns_limit_h_max 12
_diffrn_reflns_limit_h_min -11
_diffrn_reflns_limit_k_max 18
_diffrn_reflns_limit_k_min -19
_diffrn_reflns_limit_l_max 26
_diffrn_reflns_limit_l_min -25
_diffrn_reflns_number 13749
_diffrn_reflns_theta_full 28.5640
_diffrn_reflns_theta_max 28.56
_diffrn_reflns_theta_min 2.99
_diffrn_source 'SuperNova (Mo) X-ray Source'
_exptl_absorpt_coefficient_mu 1.486
_exptl_absorpt_correction_T_max 1.00000
_exptl_absorpt_correction_T_min 0.44018
_exptl_absorpt_correction_type multi-scan
_exptl_absorpt_process_details
;
CrysAlisPro, Agilent Technologies,
Version 1.171.36.28 (release 01-02-2013 CrysAlis171 .NET)
(compiled Feb  1 2013,16:14:44)
Empirical absorption correction using spherical harmonics,
 implemented in SCALE3 ABSPACK scaling algorithm.
;
_exptl_crystal_colour 'clear light colourless'
_exptl_crystal_density_diffrn 1.4103
_exptl_crystal_description block
_exptl_crystal_F_000 1247.5157
_exptl_crystal_size_max 0.2400
_exptl_crystal_size_mid 0.2200
_exptl_crystal_size_min 0.1800
_refine_diff_density_max 0.5354
_refine_diff_density_min -0.6653
_refine_diff_density_rms 0.1157
_refine_ls_abs_structure_details 'Flack, H. D. (1983). Acta Cryst. A39, 876-881.'
_refine_ls_abs_structure_Flack 0.007(12)
_refine_ls_d_res_high 0.7432
_refine_ls_d_res_low 6.8048
_refine_ls_goodness_of_fit_ref 1.0293
_refine_ls_hydrogen_treatment mixed
_refine_ls_matrix_type full
_refine_ls_number_constraints 46
_refine_ls_number_parameters 367
_refine_ls_number_reflns 6345
_refine_ls_number_restraints 0
_refine_ls_restrained_S_all 1.0293
_refine_ls_R_factor_all 0.1184
_refine_ls_R_factor_gt 0.0555
_refine_ls_shift/su_max 0.0007
_refine_ls_shift/su_mean 0.0000
_refine_ls_structure_factor_coef Fsqd
_refine_ls_weighting_details 'w=1/[\s^2^(Fo^2^)+(0.0362P)^2^] where P=(Fo^2^+2Fc^2^)/3'
_refine_ls_weighting_scheme calc
_refine_ls_wR_factor_ref 0.1234
_reflns_Friedel_coverage 0.813
_reflns_limit_h_max 12
_reflns_limit_h_min -12
_reflns_limit_k_max 19
_reflns_limit_k_min -19
_reflns_limit_l_max 26
_reflns_limit_l_min -26
_reflns_number_gt 3672
_reflns_number_total 6345
_reflns_threshold_expression I>=2u(I)
_cod_data_source_file c3cc49504c.txt
_cod_data_source_block tianli1023
_cod_database_code 7112038
_reflns_odcompleteness_completeness 99.67
_reflns_odcompleteness_iscentric 1
_reflns_odcompleteness_theta 26.32
_olex2_refinement_description
;
1. Fixed Uiso
 At 1.2 times of:
  All C(H) groups, All C(H,H) groups, All N(H) groups
 At 1.5 times of:
  All C(H,H,H) groups
2.a Ternary CH refined with riding coordinates:
 C7(H7), C11(H11)
2.b Secondary CH2 refined with riding coordinates:
 C26(H26a,H26b), C29(H29a,H29b)
2.c Aromatic/amide H refined with riding coordinates:
 C1(H1a), C2(H2), C3(H3), C4(H4a), C14(H14), C15(H15), C16(H16), C17(H17),
 C20(H20), C21(H21), C22(H22), C23(H23), C24(H24), N4(H4)
2.d Idealised Me refined as rotating group:
 C27(H27a,H27b,H27c), C30(H30a,H30b,H30c)
;

loop_
_space_group_symop_id
_space_group_symop_operation_xyz
1 x,y,z
2 x+1/2,-y+1/2,-z
3 -x,y+1/2,-z+1/2
4 -x+1/2,-y,z+1/2

loop_
_atom_site_label
_atom_site_type_symbol
_atom_site_fract_x
_atom_site_fract_y
_atom_site_fract_z
_atom_site_U_iso_or_equiv
_atom_site_adp_type
_atom_site_occupancy
_atom_site_refinement_flags_posn
Br1 Br -0.34351(6) -0.67150(3) -0.30131(3) 0.0725(2) Uani 1.000000 .
O1 O -0.5969(4) -0.62591(19) -0.45135(15) 0.0521(9) Uani 1.000000 .
O2 O -0.4499(4) -0.5166(2) -0.44398(17) 0.0645(10) Uani 1.000000 .
O3 O -0.7272(4) -0.4222(2) -0.48613(16) 0.0692(12) Uani 1.000000 .
N4 N -0.6506(5) -0.4144(2) -0.37906(17) 0.0439(9) Uani 1.000000 .
O5 O -0.6799(4) -0.6725(2) -0.21084(17) 0.0670(10) Uani 1.000000 .
O6 O -0.8910(4) -0.6145(2) -0.18441(18) 0.0639(10) Uani 1.000000 .
O7 O -0.8107(4) -0.3908(2) -0.21481(17) 0.0684(11) Uani 1.000000 .
O8 O -0.6767(4) -0.47683(18) -0.14978(14) 0.0505(8) Uani 1.000000 .
N1 N -0.8638(4) -0.5207(2) -0.30365(19) 0.0441(9) Uani 1.000000 .
C1 C -0.9368(6) -0.6822(3) -0.3715(2) 0.0573(14) Uani 1.000000 .
H1a H -1.0065(6) -0.6589(3) -0.3434(2) 0.0688(16) Uiso 1.000000 R
C2 C -0.9499(7) -0.7671(3) -0.3944(3) 0.0684(16) Uani 1.000000 .
H2 H -1.0280(7) -0.8001(3) -0.3814(3) 0.082(2) Uiso 1.000000 R
C3 C -0.8491(7) -0.8023(3) -0.4358(3) 0.0693(16) Uani 1.000000 .
H3 H -0.8599(7) -0.8587(3) -0.4517(3) 0.0832(19) Uiso 1.000000 R
C4 C -0.7301(6) -0.7541(3) -0.4543(2) 0.0568(14) Uani 1.000000 .
H4a H -0.6602(6) -0.7776(3) -0.4821(2) 0.0682(17) Uiso 1.000000 R
C5 C -0.7187(5) -0.6706(3) -0.4302(2) 0.0429(11) Uani 1.000000 .
C6 C -0.8216(5) -0.6322(3) -0.3901(2) 0.0387(11) Uani 1.000000 .
C7 C -0.8102(4) -0.5384(3) -0.3715(2) 0.0379(10) Uani 1.000000 .
H7 H -0.8647(4) -0.5041(3) -0.4042(2) 0.0455(12) Uiso 1.000000 R
C8 C -0.6548(5) -0.5073(2) -0.37182(19) 0.0363(10) Uani 1.000000 .
C9 C -0.5593(5) -0.5474(3) -0.4256(2) 0.0444(12) Uani 1.000000 .
C10 C -0.7453(4) -0.5317(2) -0.2559(2) 0.0342(10) Uani 1.000000 .
C11 C -0.6059(4) -0.5382(3) -0.3000(2) 0.0359(9) Uani 1.000000 .
H11 H -0.5896(4) -0.6006(3) -0.3052(2) 0.0431(11) Uiso 1.000000 R
C12 C -0.4669(5) -0.5034(3) -0.27392(19) 0.0367(10) Uani 1.000000 .
C13 C -0.3447(5) -0.5550(3) -0.2717(2) 0.0487(11) Uani 1.000000 .
C14 C -0.2167(5) -0.5230(4) -0.2475(3) 0.0621(15) Uani 1.000000 .
H14 H -0.1368(5) -0.5586(4) -0.2462(3) 0.0745(17) Uiso 1.000000 R
C15 C -0.2073(6) -0.4391(4) -0.2254(3) 0.0684(16) Uani 1.000000 .
H15 H -0.1215(6) -0.4183(4) -0.2085(3) 0.0821(19) Uiso 1.000000 R
C16 C -0.3241(6) -0.3853(3) -0.2280(2) 0.0566(13) Uani 1.000000 .
H16 H -0.3167(6) -0.3279(3) -0.2140(2) 0.0679(16) Uiso 1.000000 R
C17 C -0.4528(5) -0.4173(3) -0.2516(2) 0.0428(11) Uani 1.000000 .
H17 H -0.5317(5) -0.3809(3) -0.2527(2) 0.0513(13) Uiso 1.000000 R
C18 C -0.6892(5) -0.3770(3) -0.4389(2) 0.0458(12) Uani 1.000000 .
C19 C -0.6868(6) -0.2803(3) -0.4428(2) 0.0465(13) Uani 1.000000 .
C20 C -0.6063(6) -0.2281(3) -0.4012(2) 0.0534(14) Uani 1.000000 .
H20 H -0.5466(6) -0.2529(3) -0.3690(2) 0.0640(17) Uiso 1.000000 R
C21 C -0.6139(7) -0.1391(3) -0.4072(3) 0.079(2) Uani 1.000000 .
H21 H -0.5603(7) -0.1037(3) -0.3789(3) 0.095(2) Uiso 1.000000 R
C22 C -0.7019(7) -0.1034(3) -0.4556(3) 0.085(2) Uani 1.000000 .
H22 H -0.7074(7) -0.0435(3) -0.4597(3) 0.102(2) Uiso 1.000000 R
C23 C -0.7803(7) -0.1541(4) -0.4971(3) 0.0821(19) Uani 1.000000 .
H23 H -0.8382(7) -0.1289(4) -0.5298(3) 0.099(2) Uiso 1.000000 R
C24 C -0.7747(6) -0.2428(3) -0.4911(3) 0.0616(15) Uani 1.000000 .
H24 H -0.8298(6) -0.2776(3) -0.5193(3) 0.0739(18) Uiso 1.000000 R
C25 C -0.7662(5) -0.6160(3) -0.2151(2) 0.0440(12) Uani 1.000000 .
C26 C -0.9251(7) -0.6866(4) -0.1385(3) 0.089(2) Uani 1.000000 .
H26a H -0.8379(7) -0.7080(4) -0.1183(3) 0.107(3) Uiso 1.000000 R
H26b H -0.9856(7) -0.6654(4) -0.1023(3) 0.107(3) Uiso 1.000000 R
C27 C -0.9955(9) -0.7563(4) -0.1723(3) 0.108(2) Uani 1.000000 .
H27a H -0.941(3) -0.773(2) -0.2111(16) 0.162(4) Uiso 1.000000 GR
H27b H -1.005(5) -0.8045(13) -0.1418(9) 0.162(4) Uiso 1.000000 GR
H27c H -1.088(2) -0.7377(11) -0.187(2) 0.162(4) Uiso 1.000000 GR
C28 C -0.7491(5) -0.4572(3) -0.2052(2) 0.0438(11) Uani 1.000000 .
C29 C -0.6740(7) -0.4107(4) -0.0956(3) 0.0797(19) Uani 1.000000 .
H29a H -0.6761(7) -0.3531(4) -0.1153(3) 0.096(2) Uiso 1.000000 R
H29b H -0.7567(7) -0.4172(4) -0.0666(3) 0.096(2) Uiso 1.000000 R
C30 C -0.5475(7) -0.4217(5) -0.0570(3) 0.118(3) Uani 1.000000 .
H30a H -0.4662(7) -0.416(4) -0.0861(6) 0.176(4) Uiso 1.000000 GR
H30b H -0.543(3) -0.378(2) -0.0222(18) 0.176(4) Uiso 1.000000 GR
H30c H -0.548(3) -0.4782(15) -0.037(2) 0.176(4) Uiso 1.000000 GR
H1 H -0.891(4) -0.468(2) -0.298(2) 0.037(12) Uiso 1.000000 .
H4 H -0.6237(5) -0.3825(2) -0.34567(17) 0.0527(11) Uiso 1.000000 R

loop_
_atom_site_aniso_label
_atom_site_aniso_U_11
_atom_site_aniso_U_22
_atom_site_aniso_U_33
_atom_site_aniso_U_12
_atom_site_aniso_U_13
_atom_site_aniso_U_23
Br1 0.0515(3) 0.0581(3) 0.1080(5) 0.0149(3) 0.0012(4) -0.0144(3)
O1 0.057(2) 0.0483(18) 0.051(2) -0.0042(17) 0.0131(17) -0.0101(15)
O2 0.061(2) 0.060(2) 0.072(2) -0.0116(19) 0.031(2) -0.0028(18)
O3 0.112(3) 0.053(2) 0.042(2) -0.016(2) -0.015(2) 0.0015(16)
N4 0.059(3) 0.0377(18) 0.036(2) 0.001(2) -0.003(2) 0.0011(15)
O5 0.061(2) 0.0556(18) 0.084(3) 0.006(2) 0.008(2) 0.0233(19)
O6 0.055(2) 0.076(2) 0.061(2) -0.0118(19) 0.0203(19) 0.0173(18)
O7 0.075(3) 0.059(2) 0.070(3) 0.026(2) -0.010(2) -0.0131(18)
O8 0.057(2) 0.0564(18) 0.0378(17) 0.0027(18) -0.0033(18) -0.0073(14)
N1 0.036(2) 0.055(2) 0.042(2) 0.009(2) -0.003(2) -0.0042(19)
C1 0.052(3) 0.067(3) 0.052(3) -0.012(3) -0.010(3) 0.004(3)
C2 0.061(4) 0.067(4) 0.078(4) -0.023(3) -0.020(4) 0.015(3)
C3 0.078(4) 0.044(3) 0.086(4) -0.010(3) -0.033(4) 0.003(3)
C4 0.057(4) 0.046(3) 0.067(4) -0.000(3) -0.007(3) -0.002(3)
C5 0.045(3) 0.040(2) 0.044(3) -0.007(3) -0.003(2) 0.002(2)
C6 0.042(3) 0.041(2) 0.033(2) -0.008(2) -0.011(2) 0.0067(19)
C7 0.026(2) 0.049(2) 0.039(3) -0.002(2) -0.004(2) 0.002(2)
C8 0.035(2) 0.037(2) 0.038(2) 0.003(2) 0.005(2) 0.0016(18)
C9 0.049(3) 0.042(3) 0.042(3) -0.003(2) 0.013(3) 0.001(2)
C10 0.029(2) 0.038(2) 0.035(2) -0.001(2) 0.004(2) -0.0017(19)
C11 0.029(2) 0.038(2) 0.040(2) 0.0037(18) 0.003(2) 0.001(2)
C12 0.034(3) 0.043(2) 0.033(2) -0.002(2) 0.001(2) 0.0034(19)
C13 0.032(3) 0.062(3) 0.052(3) -0.000(3) 0.001(3) -0.003(2)
C14 0.032(3) 0.072(4) 0.082(4) 0.004(3) -0.001(3) 0.001(3)
C15 0.040(3) 0.093(4) 0.072(4) -0.015(3) -0.003(3) -0.009(3)
C16 0.059(4) 0.058(3) 0.053(3) -0.019(3) -0.001(3) -0.010(2)
C17 0.038(3) 0.047(3) 0.043(3) -0.002(2) 0.000(2) -0.002(2)
C18 0.048(3) 0.048(3) 0.041(3) -0.004(2) 0.002(3) 0.001(2)
C19 0.055(4) 0.046(3) 0.038(3) 0.001(3) 0.006(3) 0.003(2)
C20 0.064(4) 0.042(3) 0.054(3) -0.000(3) 0.001(3) 0.003(2)
C21 0.109(6) 0.048(3) 0.079(4) -0.010(3) -0.001(4) -0.005(3)
C22 0.111(6) 0.039(3) 0.104(5) 0.004(3) -0.010(5) 0.009(3)
C23 0.082(5) 0.067(4) 0.097(5) 0.020(4) -0.018(4) 0.014(3)
C24 0.070(4) 0.055(3) 0.060(3) 0.008(3) -0.013(3) 0.008(3)
C25 0.039(3) 0.052(3) 0.041(3) -0.008(2) 0.002(2) 0.004(2)
C26 0.092(5) 0.105(5) 0.071(4) -0.033(4) 0.009(4) 0.033(4)
C27 0.110(6) 0.094(5) 0.119(6) -0.037(5) 0.028(5) 0.009(4)
C28 0.039(3) 0.048(3) 0.044(3) -0.001(2) 0.005(2) -0.002(2)
C29 0.096(5) 0.093(4) 0.050(3) 0.031(4) -0.010(4) -0.034(3)
C30 0.074(5) 0.191(8) 0.088(5) -0.018(5) 0.004(4) -0.085(5)

loop_
_atom_type_symbol
_atom_type_scat_dispersion_real
_atom_type_scat_dispersion_imag
_atom_type_scat_Cromer_Mann_a1
_atom_type_scat_Cromer_Mann_a2
_atom_type_scat_Cromer_Mann_a3
_atom_type_scat_Cromer_Mann_a4
_atom_type_scat_Cromer_Mann_b1
_atom_type_scat_Cromer_Mann_b2
_atom_type_scat_Cromer_Mann_b3
_atom_type_scat_Cromer_Mann_b4
_atom_type_scat_Cromer_Mann_c
_atom_type_scat_source
_atom_type_scat_dispersion_source
H 0.00000 0.00000 0.49300 0.32291 0.14019 0.04081 10.51090 26.12570 3.14236 57.79970 0.0030380000826 'International Tables Volume C Table 6.1.1.4 (pp. 500-502)' 'Henke, Gullikson and Davis, At. Data and Nucl. Data Tables, 1993, 54, 2'
C 0.00347 0.00161 2.31000 1.02000 1.58860 0.86500 20.84390 10.20750 0.56870 51.65120 0.215599998832 'International Tables Volume C Table 6.1.1.4 (pp. 500-502)' 'Henke, Gullikson and Davis, At. Data and Nucl. Data Tables, 1993, 54, 2'
Br -0.28346 2.55990 17.17890 5.23580 5.63770 3.98510 2.17230 16.57960 0.26090 41.43280 2.95569992065 'International Tables Volume C Table 6.1.1.4 (pp. 500-502)' 'Henke, Gullikson and Davis, At. Data and Nucl. Data Tables, 1993, 54, 2'
O 0.01158 0.00611 3.04850 2.28680 1.54630 0.86700 13.27710 5.70110 0.32390 32.90890 0.250800013542 'International Tables Volume C Table 6.1.1.4 (pp. 500-502)' 'Henke, Gullikson and Davis, At. Data and Nucl. Data Tables, 1993, 54, 2'
N 0.00653 0.00323 12.21260 3.13220 2.01250 1.16630 0.00570 9.89330 28.99750 0.58260 -11.5290002823 'International Tables Volume C Table 6.1.1.4 (pp. 500-502)' 'Henke, Gullikson and Davis, At. Data and Nucl. Data Tables, 1993, 54, 2'

loop_
_geom_angle_atom_site_label_1
_geom_angle_atom_site_label_2
_geom_angle_atom_site_label_3
_geom_angle
C9 O1 C5 122.6(4)
C18 N4 C8 120.0(4)
H4 N4 C8 120.0(2)
H4 N4 C18 120.0(2)
C26 O6 C25 117.6(4)
C29 O8 C28 116.7(4)
C10 N1 C7 107.8(3)
H1 N1 C7 113(3)
H1 N1 C10 105(3)
C2 C1 H1a 119.7(4)
C6 C1 H1a 119.7(3)
C6 C1 C2 120.7(5)
H2 C2 C1 119.7(4)
C3 C2 C1 120.6(5)
C3 C2 H2 119.7(3)
H3 C3 C2 119.9(3)
C4 C3 C2 120.1(5)
C4 C3 H3 119.9(3)
H4a C4 C3 120.9(3)
C5 C4 C3 118.1(5)
C5 C4 H4a 120.9(3)
C4 C5 O1 114.9(4)
C6 C5 O1 122.0(4)
C6 C5 C4 123.0(4)
C5 C6 C1 117.4(4)
C7 C6 C1 122.1(4)
C7 C6 C5 120.4(4)
C6 C7 N1 112.5(3)
H7 C7 N1 108.9(2)
H7 C7 C6 108.9(2)
C8 C7 N1 105.9(3)
C8 C7 C6 111.6(4)
C8 C7 H7 108.9(2)
C7 C8 N4 109.7(4)
C9 C8 N4 108.6(3)
C9 C8 C7 115.8(4)
C11 C8 N4 112.6(3)
C11 C8 C7 100.3(3)
C11 C8 C9 109.6(3)
O2 C9 O1 117.7(4)
C8 C9 O1 118.0(4)
C8 C9 O2 124.1(4)
C11 C10 N1 106.5(3)
C25 C10 N1 109.6(3)
C25 C10 C11 109.9(3)
C28 C10 N1 108.5(3)
C28 C10 C11 115.5(3)
C28 C10 C25 106.8(3)
C10 C11 C8 103.7(3)
H11 C11 C8 104.5(2)
H11 C11 C10 104.5(2)
C12 C11 C8 117.2(3)
C12 C11 C10 120.7(4)
C12 C11 H11 104.5(2)
C13 C12 C11 121.4(4)
C17 C12 C11 121.8(4)
C17 C12 C13 116.8(4)
C12 C13 Br1 122.5(3)
C14 C13 Br1 116.2(4)
C14 C13 C12 121.3(4)
H14 C14 C13 119.9(3)
C15 C14 C13 120.2(5)
C15 C14 H14 119.9(3)
H15 C15 C14 119.8(3)
C16 C15 C14 120.5(5)
C16 C15 H15 119.8(3)
H16 C16 C15 120.2(3)
C17 C16 C15 119.5(4)
C17 C16 H16 120.2(3)
C16 C17 C12 121.6(4)
H17 C17 C12 119.2(3)
H17 C17 C16 119.2(3)
N4 C18 O3 120.0(4)
C19 C18 O3 122.4(4)
C19 C18 N4 117.6(4)
C20 C19 C18 124.1(5)
C24 C19 C18 116.3(5)
C24 C19 C20 119.6(4)
H20 C20 C19 119.9(3)
C21 C20 C19 120.1(5)
C21 C20 H20 119.9(4)
H21 C21 C20 120.4(4)
C22 C21 C20 119.2(6)
C22 C21 H21 120.4(3)
H22 C22 C21 119.5(3)
C23 C22 C21 121.1(5)
C23 C22 H22 119.5(3)
H23 C23 C22 119.9(3)
C24 C23 C22 120.2(6)
C24 C23 H23 119.9(4)
C23 C24 C19 119.7(5)
H24 C24 C19 120.1(3)
H24 C24 C23 120.1(4)
O6 C25 O5 125.7(4)
C10 C25 O5 124.5(4)
C10 C25 O6 109.8(4)
H26a C26 O6 109.1(3)
H26b C26 O6 109.1(3)
H26b C26 H26a 107.8
C27 C26 O6 112.5(5)
C27 C26 H26a 109.1(4)
C27 C26 H26b 109.1(4)
H27a C27 C26 109.5
H27b C27 C26 109.5
H27b C27 H27a 109.5
H27c C27 C26 109.5
H27c C27 H27a 109.5
H27c C27 H27b 109.5
O8 C28 O7 125.3(4)
C10 C28 O7 123.7(4)
C10 C28 O8 111.0(4)
H29a C29 O8 110.0(3)
H29b C29 O8 110.0(3)
H29b C29 H29a 108.3
C30 C29 O8 108.6(5)
C30 C29 H29a 110.0(4)
C30 C29 H29b 110.0(4)
H30a C30 C29 109.5
H30b C30 C29 109.5
H30b C30 H30a 109.5
H30c C30 C29 109.5
H30c C30 H30a 109.5
H30c C30 H30b 109.5

loop_
_geom_bond_atom_site_label_1
_geom_bond_atom_site_label_2
_geom_bond_distance
Br1 C13 1.889(4)
O1 C5 1.400(5)
O1 C9 1.360(5)
O2 C9 1.189(5)
O3 C18 1.217(5)
N4 C8 1.440(4)
N4 C18 1.363(5)
N4 H4 0.8600
O5 C25 1.193(5)
O6 C25 1.319(5)
O6 C26 1.470(6)
O7 C28 1.192(5)
O8 C28 1.324(5)
O8 C29 1.478(5)
N1 C7 1.456(5)
N1 C10 1.468(5)
N1 H1 0.86(4)
C1 H1a 0.9300
C1 C2 1.390(7)
C1 C6 1.379(6)
C2 H2 0.9300
C2 C3 1.363(8)
C3 H3 0.9300
C3 C4 1.392(7)
C4 H4a 0.9300
C4 C5 1.376(6)
C5 C6 1.382(6)
C6 C7 1.496(5)
C7 H7 0.9800
C7 C8 1.537(6)
C8 C9 1.521(6)
C8 C11 1.565(6)
C10 C11 1.575(5)
C10 C25 1.543(6)
C10 C28 1.524(6)
C11 H11 0.9800
C11 C12 1.503(6)
C12 C13 1.397(6)
C12 C17 1.406(6)
C13 C14 1.386(6)
C14 H14 0.9300
C14 C15 1.367(7)
C15 H15 0.9300
C15 C16 1.377(7)
C16 H16 0.9300
C16 C17 1.387(6)
C17 H17 0.9300
C18 C19 1.495(5)
C19 C20 1.376(6)
C19 C24 1.387(6)
C20 H20 0.9300
C20 C21 1.380(6)
C21 H21 0.9300
C21 C22 1.378(8)
C22 H22 0.9300
C22 C23 1.351(8)
C23 H23 0.9300
C23 C24 1.375(7)
C24 H24 0.9300
C26 H26a 0.9700
C26 H26b 0.9700
C26 C27 1.427(8)
C27 H27a 0.9600
C27 H27b 0.9600
C27 H27c 0.9600
C29 H29a 0.9700
C29 H29b 0.9700
C29 C30 1.422(8)
C30 H30a 0.9600
C30 H30b 0.9600
C30 H30c 0.9600
